data_1507460
loop_
_publ_author_name
'Gralla, Gabriele'
'Wibbeling, Birgit'
'Hoppe, Dieter'

_publ_section_title
;
 Synthesis of an Ethynyl Carbamate and Application for Enantioselective
 Cyclocarbolithiation
;
_journal_issue 13
_journal_name_full 'Organic Letters'
_journal_page_first 2193
_journal_paper_doi 10.1021/ol0260674
_journal_volume 4
_journal_year 2002
_chemical_formula_sum 'C27 H40 Br N3 O6'
_chemical_formula_weight 582.53
_chemical_name_systematic
; 
 ? 
;
_space_group_IT_number 19
_symmetry_cell_setting orthorhombic
_symmetry_space_group_name_Hall 'P 2ac 2ab'
_symmetry_space_group_name_H-M 'P 21 21 21'
_atom_sites_solution_hydrogens 'geom, at N1 not located'
_atom_sites_solution_primary direct
_atom_sites_solution_secondary difmap
_audit_creation_method SHELXL-97
_cell_angle_alpha 90.00
_cell_angle_beta 90.00
_cell_angle_gamma 90.00
_cell_formula_units_Z 4
_cell_length_a 11.468(5)
_cell_length_b 12.686(4)
_cell_length_c 20.298(4)
_cell_measurement_reflns_used 25
_cell_measurement_temperature 223(2)
_cell_measurement_theta_max 23.84
_cell_measurement_theta_min 18.39
_cell_volume 2953.0(17)
_computing_cell_refinement 'Express (Nonius B.V., 1994)'
_computing_data_collection 'Express (Nonius B.V., 1994)'
_computing_data_reduction 'MolEN (Fair, 1990)'
_computing_molecular_graphics 'MOPICT 3.2 (Br\"uggemann, 2001)'
_computing_publication_material 'SHELXL-97 (Sheldrick, 1997)'
_computing_structure_refinement 'SHELXL-97 (Sheldrick, 1997)'
_computing_structure_solution 'SHELXS-97 (Sheldrick, 1990)'
_diffrn_ambient_temperature 223(2)
_diffrn_measured_fraction_theta_full 1.000
_diffrn_measured_fraction_theta_max 1.000
_diffrn_measurement_device_type 'Enraf Nonius CAD4'
_diffrn_measurement_method '\w/2\q scans'
_diffrn_radiation_monochromator graphite
_diffrn_radiation_source 'fine-focus sealed tube'
_diffrn_radiation_type CuK\a
_diffrn_radiation_wavelength 1.54178
_diffrn_reflns_av_R_equivalents 0.0000
_diffrn_reflns_av_sigmaI/netI 0.2127
_diffrn_reflns_limit_h_max 13
_diffrn_reflns_limit_h_min 0
_diffrn_reflns_limit_k_max 0
_diffrn_reflns_limit_k_min -14
_diffrn_reflns_limit_l_max 0
_diffrn_reflns_limit_l_min -23
_diffrn_reflns_number 2841
_diffrn_reflns_theta_full 64.98
_diffrn_reflns_theta_max 64.98
_diffrn_reflns_theta_min 4.11
_diffrn_standards_decay_% 1.2
_diffrn_standards_interval_count 250
_diffrn_standards_interval_time 120
_diffrn_standards_number 3
_exptl_absorpt_coefficient_mu 2.248
_exptl_absorpt_correction_T_max 0.8959
_exptl_absorpt_correction_T_min 0.6034
_exptl_absorpt_correction_type 'empirical via \y scan data'
_exptl_crystal_colour yellow
_exptl_crystal_density_diffrn 1.310
_exptl_crystal_density_method 'not measured'
_exptl_crystal_description needle
_exptl_crystal_F_000 1224
_exptl_crystal_size_max 0.25
_exptl_crystal_size_mid 0.10
_exptl_crystal_size_min 0.05
_refine_diff_density_max 0.552
_refine_diff_density_min -0.579
_refine_diff_density_rms 0.094
_refine_ls_abs_structure_details 'Flack H D (1983), Acta Cryst. A39, 876-881'
_refine_ls_abs_structure_Flack -0.06(7)
_refine_ls_extinction_method none
_refine_ls_goodness_of_fit_ref 1.030
_refine_ls_hydrogen_treatment 'refined as riding atoms'
_refine_ls_matrix_type full
_refine_ls_number_parameters 342
_refine_ls_number_reflns 2841
_refine_ls_number_restraints 0
_refine_ls_restrained_S_all 1.030
_refine_ls_R_factor_all 0.2340
_refine_ls_R_factor_gt 0.0676
_refine_ls_shift/su_max 0.000
_refine_ls_shift/su_mean 0.000
_refine_ls_structure_factor_coef Fsqd
_refine_ls_weighting_details 'calc w=1/[\s^2^(Fo^2^)+(0.0590P)^2^+0.3895P] where P=(Fo^2^+2Fc^2^)/3'
_refine_ls_weighting_scheme calc
_refine_ls_wR_factor_gt 0.1269
_refine_ls_wR_factor_ref 0.1818
_reflns_number_gt 1234
_reflns_number_total 2841
_reflns_threshold_expression >2sigma(I)
_cod_data_source_file ol0260674_s2.cif
_cod_data_source_block hop1868
_cod_original_sg_symbol_H-M P212121
_cod_database_code 1507460

loop_
_symmetry_equiv_pos_as_xyz
'x, y, z'
'-x+1/2, -y, z+1/2'
'-x, y+1/2, -z+1/2'
'x+1/2, -y+1/2, -z'

loop_
_atom_site_label
_atom_site_type_symbol
_atom_site_fract_x
_atom_site_fract_y
_atom_site_fract_z
_atom_site_U_iso_or_equiv
_atom_site_adp_type
_atom_site_occupancy
_atom_site_symmetry_multiplicity
_atom_site_calc_flag
_atom_site_refinement_flags
Br Br 0.51384(17) 0.67859(15) 0.82711(8) 0.0767(7) Uani 1 1 d .
N1 N 0.4725(10) 0.9570(8) 0.5834(5) 0.034(3) Uani 1 1 d .
C2 C 0.3702(15) 0.9901(12) 0.5544(7) 0.041(4) Uani 1 1 d .
O2 O 0.2758(8) 0.9557(8) 0.5616(5) 0.052(3) Uani 1 1 d .
O3 O 0.3988(7) 1.0715(7) 0.5143(4) 0.037(2) Uani 1 1 d .
C4 C 0.2997(12) 1.1182(10) 0.4818(7) 0.036(4) Uani 1 1 d .
H4 H 0.2582 1.0639 0.4557 0.044 Uiso 1 1 calc R
C5 C 0.2137(12) 1.1734(11) 0.5285(7) 0.051(4) Uani 1 1 d .
H5A H 0.1536 1.1244 0.5439 0.061 Uiso 1 1 calc R
H5B H 0.2543 1.2033 0.5667 0.061 Uiso 1 1 calc R
C6 C 0.1612(11) 1.2596(11) 0.4859(7) 0.045(4) Uani 1 1 d .
H6A H 0.1018 1.2307 0.4563 0.054 Uiso 1 1 calc R
H6B H 0.1256 1.3146 0.5132 0.054 Uiso 1 1 calc R
C7 C 0.2626(11) 1.3026(11) 0.4476(7) 0.036(4) Uani 1 1 d .
H7 H 0.2371 1.3340 0.4054 0.043 Uiso 1 1 calc R
C8 C 0.3400(12) 1.2069(10) 0.4366(6) 0.036(4) Uani 1 1 d .
C9 C 0.4289(12) 1.2012(12) 0.3939(6) 0.043(4) Uani 1 1 d .
H9 H 0.4730 1.1393 0.3891 0.051 Uiso 1 1 calc R
O10 O 0.4529(7) 1.2899(7) 0.3575(4) 0.040(3) Uani 1 1 d .
C11 C 0.5435(13) 1.2855(12) 0.3121(6) 0.041(4) Uani 1 1 d .
O12 O 0.5987(9) 1.2029(8) 0.3057(5) 0.062(3) Uani 1 1 d .
N13 N 0.5549(9) 1.3745(8) 0.2788(5) 0.037(3) Uani 1 1 d .
C14 C 0.6460(14) 1.3802(12) 0.2281(7) 0.055(5) Uani 1 1 d .
H14 H 0.6922 1.3144 0.2314 0.067 Uiso 1 1 calc R
C15 C 0.5987(14) 1.3844(13) 0.1607(7) 0.074(5) Uani 1 1 d .
H15A H 0.5536 1.3212 0.1521 0.111 Uiso 1 1 calc R
H15B H 0.6624 1.3890 0.1293 0.111 Uiso 1 1 calc R
H15C H 0.5490 1.4459 0.1562 0.111 Uiso 1 1 calc R
C16 C 0.7307(13) 1.4726(14) 0.2417(9) 0.080(6) Uani 1 1 d .
H16A H 0.6938 1.5385 0.2293 0.121 Uiso 1 1 calc R
H16B H 0.8013 1.4630 0.2160 0.121 Uiso 1 1 calc R
H16C H 0.7502 1.4742 0.2882 0.121 Uiso 1 1 calc R
C17 C 0.4781(13) 1.4687(10) 0.2855(6) 0.043(4) Uani 1 1 d .
H17 H 0.5056 1.5206 0.2526 0.051 Uiso 1 1 calc R
C18 C 0.4906(15) 1.5216(10) 0.3527(6) 0.054(4) Uani 1 1 d .
H18A H 0.4729 1.4711 0.3871 0.081 Uiso 1 1 calc R
H18B H 0.4371 1.5806 0.3556 0.081 Uiso 1 1 calc R
H18C H 0.5699 1.5468 0.3581 0.081 Uiso 1 1 calc R
C19 C 0.3496(11) 1.4458(12) 0.2688(7) 0.055(5) Uani 1 1 d .
H19A H 0.3452 1.4101 0.2266 0.083 Uiso 1 1 calc R
H19B H 0.3067 1.5116 0.2665 0.083 Uiso 1 1 calc R
H19C H 0.3161 1.4013 0.3027 0.083 Uiso 1 1 calc R
O20 O 0.3304(8) 1.3767(7) 0.4863(4) 0.036(2) Uani 1 1 d .
C21 C 0.2847(14) 1.4744(10) 0.4865(7) 0.031(4) Uani 1 1 d .
O22 O 0.2037(8) 1.5020(7) 0.4512(5) 0.041(3) Uani 1 1 d .
N23 N 0.3420(9) 1.5405(8) 0.5272(5) 0.032(3) Uani 1 1 d .
C24 C 0.3015(12) 1.6507(10) 0.5370(6) 0.038(4) Uani 1 1 d .
H24 H 0.3516 1.6815 0.5717 0.045 Uiso 1 1 calc R
C25 C 0.3193(15) 1.7158(10) 0.4770(7) 0.062(5) Uani 1 1 d .
H25A H 0.3982 1.7059 0.4608 0.093 Uiso 1 1 calc R
H25B H 0.3073 1.7896 0.4876 0.093 Uiso 1 1 calc R
H25C H 0.2642 1.6945 0.4433 0.093 Uiso 1 1 calc R
C26 C 0.1759(11) 1.6553(13) 0.5630(7) 0.068(5) Uani 1 1 d .
H26A H 0.1228 1.6312 0.5290 0.103 Uiso 1 1 calc R
H26B H 0.1569 1.7273 0.5749 0.103 Uiso 1 1 calc R
H26C H 0.1688 1.6103 0.6014 0.103 Uiso 1 1 calc R
C27 C 0.4434(12) 1.5031(11) 0.5695(7) 0.048(4) Uani 1 1 d .
H27 H 0.4670 1.4326 0.5534 0.057 Uiso 1 1 calc R
C28 C 0.4063(16) 1.4916(12) 0.6404(7) 0.070(5) Uani 1 1 d .
H28A H 0.3671 1.5554 0.6545 0.104 Uiso 1 1 calc R
H28B H 0.4744 1.4798 0.6677 0.104 Uiso 1 1 calc R
H28C H 0.3535 1.4322 0.6445 0.104 Uiso 1 1 calc R
C29 C 0.5501(12) 1.5783(13) 0.5617(8) 0.076(6) Uani 1 1 d .
H29A H 0.5326 1.6456 0.5822 0.114 Uiso 1 1 calc R
H29B H 0.5663 1.5888 0.5153 0.114 Uiso 1 1 calc R
H29C H 0.6177 1.5472 0.5829 0.114 Uiso 1 1 calc R
C30 C 0.4740(13) 0.8874(9) 0.6384(6) 0.030(3) Uani 1 1 d .
C31 C 0.3800(12) 0.8368(10) 0.6657(7) 0.036(4) Uani 1 1 d .
H31 H 0.3059 0.8455 0.6466 0.044 Uiso 1 1 calc R
C32 C 0.3914(13) 0.7743(11) 0.7200(8) 0.046(4) Uani 1 1 d .
H32 H 0.3260 0.7395 0.7374 0.055 Uiso 1 1 calc R
C33 C 0.5003(18) 0.7620(10) 0.7497(7) 0.052(4) Uani 1 1 d .
C34 C 0.5938(13) 0.8148(13) 0.7252(7) 0.044(4) Uani 1 1 d .
H34 H 0.6661 0.8100 0.7468 0.052 Uiso 1 1 calc R
C35 C 0.5837(12) 0.8748(11) 0.6696(7) 0.042(4) Uani 1 1 d .
H35 H 0.6500 0.9079 0.6519 0.050 Uiso 1 1 calc R

loop_
_atom_site_aniso_label
_atom_site_aniso_U_11
_atom_site_aniso_U_22
_atom_site_aniso_U_33
_atom_site_aniso_U_23
_atom_site_aniso_U_13
_atom_site_aniso_U_12
Br 0.0780(14) 0.0855(13) 0.0667(11) 0.0398(11) 0.0141(12) 0.0188(13)
N1 0.037(7) 0.030(6) 0.034(6) 0.009(5) 0.003(6) 0.002(6)
C2 0.050(11) 0.041(10) 0.031(9) 0.005(8) 0.003(9) -0.007(9)
O2 0.024(6) 0.044(7) 0.088(9) 0.021(6) -0.003(6) -0.010(6)
O3 0.020(5) 0.037(6) 0.056(6) 0.008(5) 0.000(5) 0.003(5)
C4 0.027(9) 0.029(8) 0.053(10) 0.023(7) -0.008(8) -0.001(7)
C5 0.035(9) 0.049(10) 0.069(12) 0.009(10) 0.006(9) 0.017(9)
C6 0.013(8) 0.051(10) 0.071(11) 0.028(9) 0.005(8) -0.003(7)
C7 0.030(8) 0.027(9) 0.051(10) 0.007(8) -0.010(7) 0.003(7)
C8 0.045(10) 0.026(8) 0.037(8) 0.008(7) -0.028(8) -0.008(8)
C9 0.042(10) 0.043(10) 0.043(9) 0.004(8) 0.001(8) -0.010(8)
O10 0.042(6) 0.033(6) 0.044(5) 0.009(5) 0.007(5) -0.005(5)
C11 0.039(10) 0.052(10) 0.031(9) 0.006(7) 0.005(7) 0.003(8)
O12 0.059(7) 0.050(7) 0.077(8) 0.010(6) 0.020(6) 0.022(6)
N13 0.040(8) 0.031(7) 0.041(7) 0.017(6) 0.002(6) -0.006(6)
C14 0.062(12) 0.053(11) 0.051(10) 0.006(9) 0.020(10) 0.013(10)
C15 0.083(13) 0.099(14) 0.040(11) -0.012(10) 0.015(10) -0.028(12)
C16 0.042(11) 0.109(16) 0.090(15) -0.017(12) 0.000(10) -0.036(12)
C17 0.041(10) 0.035(8) 0.052(9) 0.018(7) 0.006(10) 0.005(9)
C18 0.063(11) 0.044(9) 0.055(9) -0.018(7) 0.010(11) 0.004(10)
C19 0.022(9) 0.089(13) 0.055(11) 0.009(10) -0.012(9) 0.008(9)
O20 0.037(6) 0.031(6) 0.040(6) -0.003(5) -0.012(5) 0.002(5)
C21 0.040(10) 0.016(8) 0.037(9) 0.001(6) -0.001(8) 0.000(7)
O22 0.034(6) 0.038(6) 0.051(7) -0.005(6) -0.011(6) 0.005(5)
N23 0.022(6) 0.046(7) 0.026(6) 0.005(6) -0.006(6) 0.002(6)
C24 0.041(10) 0.035(9) 0.038(9) -0.011(7) 0.001(8) 0.013(8)
C25 0.096(15) 0.036(9) 0.054(11) 0.000(8) -0.002(11) 0.009(10)
C26 0.035(10) 0.092(14) 0.079(12) -0.011(11) 0.021(9) 0.013(10)
C27 0.045(10) 0.043(10) 0.056(10) -0.009(8) -0.028(9) 0.033(8)
C28 0.087(14) 0.071(12) 0.051(11) 0.015(9) -0.010(11) -0.012(11)
C29 0.037(11) 0.107(16) 0.085(13) -0.030(12) -0.028(9) -0.005(10)
C30 0.034(9) 0.019(7) 0.038(8) -0.003(6) 0.005(8) 0.003(7)
C31 0.044(9) 0.034(9) 0.032(8) 0.001(8) 0.004(8) -0.004(8)
C32 0.039(11) 0.039(10) 0.060(11) 0.017(9) 0.020(9) -0.009(8)
C33 0.076(12) 0.037(8) 0.043(8) 0.009(6) -0.005(11) -0.002(11)
C34 0.034(9) 0.062(11) 0.035(9) -0.012(9) 0.001(8) 0.002(9)
C35 0.034(9) 0.068(11) 0.024(8) 0.003(9) 0.022(8) -0.003(8)

loop_
_atom_type_symbol
_atom_type_description
_atom_type_scat_dispersion_real
_atom_type_scat_dispersion_imag
_atom_type_scat_source
C C 0.0181 0.0091 'International Tables Vol C Tables 4.2.6.8 and 6.1.1.4'
H H 0.0000 0.0000 'International Tables Vol C Tables 4.2.6.8 and 6.1.1.4'
N N 0.0311 0.0180 'International Tables Vol C Tables 4.2.6.8 and 6.1.1.4'
O O 0.0492 0.0322 'International Tables Vol C Tables 4.2.6.8 and 6.1.1.4'
Br Br -0.6763 1.2805 'International Tables Vol C Tables 4.2.6.8 and 6.1.1.4'

loop_
_geom_angle_atom_site_label_1
_geom_angle_atom_site_label_2
_geom_angle_atom_site_label_3
_geom_angle
C2 N1 C30 122.3(12)
O2 C2 O3 125.5(15)
O2 C2 N1 128.1(14)
O3 C2 N1 106.4(13)
C2 O3 C4 113.4(11)
O3 C4 C8 109.9(11)
O3 C4 C5 114.2(11)
C8 C4 C5 103.3(11)
C6 C5 C4 103.4(12)
C7 C6 C5 104.4(11)
O20 C7 C6 111.7(12)
O20 C7 C8 106.5(10)
C6 C7 C8 103.8(11)
C9 C8 C7 125.6(13)
C9 C8 C4 125.5(13)
C7 C8 C4 108.9(12)
C8 C9 O10 117.2(13)
C9 O10 C11 118.3(11)
O12 C11 N13 128.5(14)
O12 C11 O10 119.2(13)
N13 C11 O10 112.2(13)
C11 N13 C14 118.0(12)
C11 N13 C17 125.4(12)
C14 N13 C17 116.4(11)
N13 C14 C15 113.0(13)
N13 C14 C16 111.1(13)
C15 C14 C16 111.6(13)
N13 C17 C18 112.2(12)
N13 C17 C19 113.2(11)
C18 C17 C19 111.8(14)
C21 O20 C7 112.9(10)
O22 C21 O20 124.0(13)
O22 C21 N23 123.3(12)
O20 C21 N23 112.6(13)
C21 N23 C24 121.0(11)
C21 N23 C27 121.6(11)
C24 N23 C27 117.2(11)
N23 C24 C25 111.8(10)
N23 C24 C26 112.0(12)
C25 C24 C26 112.9(13)
C28 C27 N23 110.6(12)
C28 C27 C29 112.2(13)
N23 C27 C29 110.6(11)
C31 C30 C35 117.7(12)
C31 C30 N1 126.7(13)
C35 C30 N1 115.5(12)
C32 C31 C30 121.5(14)
C31 C32 C33 120.0(13)
C34 C33 C32 119.5(12)
C34 C33 Br 120.8(14)
C32 C33 Br 119.5(13)
C33 C34 C35 120.7(14)
C34 C35 C30 120.4(13)

loop_
_geom_bond_atom_site_label_1
_geom_bond_atom_site_label_2
_geom_bond_distance
Br C33 1.900(13)
N1 C2 1.379(17)
N1 C30 1.424(14)
C2 O2 1.176(16)
C2 O3 1.354(15)
O3 C4 1.441(14)
C4 C8 1.524(16)
C4 C5 1.537(18)
C5 C6 1.518(17)
C6 C7 1.502(17)
C7 O20 1.451(15)
C7 C8 1.521(17)
C8 C9 1.340(16)
C9 O10 1.373(14)
O10 C11 1.391(14)
C11 O12 1.231(15)
C11 N13 1.322(15)
N13 C14 1.468(16)
N13 C17 1.492(15)
C14 C15 1.474(18)
C14 C16 1.547(19)
C17 C18 1.526(16)
C17 C19 1.540(18)
O20 C21 1.345(14)
C21 O22 1.223(15)
C21 N23 1.350(16)
N23 C24 1.486(15)
N23 C27 1.522(15)
C24 C25 1.486(16)
C24 C26 1.535(16)
C27 C28 1.507(18)
C27 C29 1.559(19)
C30 C31 1.372(16)
C30 C35 1.418(17)
C31 C32 1.364(17)
C32 C33 1.40(2)
C33 C34 1.358(19)
C34 C35 1.367(18)

loop_
_geom_torsion_atom_site_label_1
_geom_torsion_atom_site_label_2
_geom_torsion_atom_site_label_3
_geom_torsion_atom_site_label_4
_geom_torsion
C30 N1 C2 O2 -14(2)
C30 N1 C2 O3 166.9(10)
O2 C2 O3 C4 3(2)
N1 C2 O3 C4 -177.8(10)
C2 O3 C4 C8 -178.6(11)
C2 O3 C4 C5 65.9(15)
O3 C4 C5 C6 150.8(11)
C8 C4 C5 C6 31.5(14)
C4 C5 C6 C7 -41.2(15)
C5 C6 C7 O20 -80.6(13)
C5 C6 C7 C8 33.7(15)
O20 C7 C8 C9 -76.0(16)
C6 C7 C8 C9 165.9(13)
O20 C7 C8 C4 104.2(11)
C6 C7 C8 C4 -13.8(15)
O3 C4 C8 C9 46.9(17)
C5 C4 C8 C9 169.2(12)
O3 C4 C8 C7 -133.4(11)
C5 C4 C8 C7 -11.1(14)
C7 C8 C9 O10 0.7(19)
C4 C8 C9 O10 -179.6(11)
C8 C9 O10 C11 -179.0(11)
C9 O10 C11 O12 0.3(17)
C9 O10 C11 N13 177.9(11)
O12 C11 N13 C14 -1(2)
O10 C11 N13 C14 -178.8(11)
O12 C11 N13 C17 174.7(13)
O10 C11 N13 C17 -2.6(18)
C11 N13 C14 C15 110.6(15)
C17 N13 C14 C15 -65.9(17)
C11 N13 C14 C16 -123.1(14)
C17 N13 C14 C16 60.4(16)
C11 N13 C17 C18 67.4(17)
C14 N13 C17 C18 -116.4(14)
C11 N13 C17 C19 -60.2(17)
C14 N13 C17 C19 116.0(14)
C6 C7 O20 C21 -82.5(13)
C8 C7 O20 C21 164.9(11)
C7 O20 C21 O22 -9.0(18)
C7 O20 C21 N23 174.4(11)
O22 C21 N23 C24 6(2)
O20 C21 N23 C24 -176.9(11)
O22 C21 N23 C27 -179.1(12)
O20 C21 N23 C27 -2.5(17)
C21 N23 C24 C25 -69.4(16)
C27 N23 C24 C25 115.9(14)
C21 N23 C24 C26 58.5(16)
C27 N23 C24 C26 -116.2(13)
C21 N23 C27 C28 -104.7(15)
C24 N23 C27 C28 69.9(15)
C21 N23 C27 C29 130.4(13)
C24 N23 C27 C29 -55.0(15)
C2 N1 C30 C31 6.5(19)
C2 N1 C30 C35 -169.7(12)
C35 C30 C31 C32 -1.7(19)
N1 C30 C31 C32 -177.8(12)
C30 C31 C32 C33 1(2)
C31 C32 C33 C34 2(2)
C31 C32 C33 Br 177.8(10)
C32 C33 C34 C35 -4(2)
Br C33 C34 C35 -179.9(10)
C33 C34 C35 C30 3(2)
C31 C30 C35 C34 -0.5(19)
N1 C30 C35 C34 176.1(12)

loop_
_cod_related_entry_id
_cod_related_entry_code
_cod_related_entry_database
1 30651835 ChemSpider
